data_2215514
loop_
_publ_author_name
'Guan, Guizhi'
'Gao, Yuxiang'
'Wang, Lixia'
'Wang, Tao'

_publ_section_title
;
 Tetraaquabis(4,4'-bipyridine)cobalt(II) pyridine-2,6-dicarboxylate
 tetrahydrate
;
_journal_coeditor_code HB2544
_journal_issue 10
_journal_name_full 'Acta Crystallographica Section E'
_journal_page_first m2601
_journal_page_last m2601
_journal_paper_doi 10.1107/S1600536807046107
_journal_volume 63
_journal_year 2007
_chemical_formula_iupac '[Co (C10 H8 N2)2 (H2 O)4] (C7 H3 N O4) , 4H2 O'
_chemical_formula_moiety 'C20 H24 Co N4 O4 2+ , C7 H3 N O4 2- , 4H2 O'
_chemical_formula_sum 'C27 H35 Co N5 O12'
_chemical_formula_weight 680.53
_chemical_name_systematic
;Tetraaquabis(4,4'-bipyridine)cobalt(II) pyridine-2,6-dicarboxylate
 tetrahydrate
;
_space_group_IT_number 9
_symmetry_cell_setting monoclinic
_symmetry_space_group_name_Hall 'C -2yc'
_symmetry_space_group_name_H-M 'C 1 c 1'
_atom_sites_solution_hydrogens geom
_atom_sites_solution_primary direct
_atom_sites_solution_secondary difmap
_audit_creation_method SHELXL97
_cell_angle_alpha 90.00
_cell_angle_beta 99.398(10)
_cell_angle_gamma 90.00
_cell_formula_units_Z 4
_cell_length_a 18.1827(5)
_cell_length_b 6.8537(10)
_cell_length_c 25.1485(5)
_cell_measurement_reflns_used 3167
_cell_measurement_temperature 293(2)
_cell_measurement_theta_max 25.02
_cell_measurement_theta_min 1.64
_cell_volume 3091.9(5)
_computing_cell_refinement 'SAINT-Plus (Bruker, 2001)'
_computing_data_collection 'APEX2 (Bruker, 2004)'
_computing_data_reduction 'SAINT-Plus (Bruker, 2001)'
_computing_molecular_graphics 'SHELXTL (Bruker, 2001)'
_computing_publication_material 'SHELXTL (Bruker, 2001)'
_computing_structure_refinement 'SHELXL97 (Sheldrick, 1997)'
_computing_structure_solution 'SHELXS97 (Sheldrick, 1997)'
_diffrn_ambient_temperature 293(2)
_diffrn_measured_fraction_theta_full 0.965
_diffrn_measured_fraction_theta_max 0.965
_diffrn_measurement_device_type 'Bruker APEXII CCD area-detector'
_diffrn_measurement_method '\f and \w'
_diffrn_radiation_monochromator graphite
_diffrn_radiation_source 'fine-focus sealed tube'
_diffrn_radiation_type MoK\a
_diffrn_radiation_wavelength 0.71073
_diffrn_reflns_av_R_equivalents 0.0326
_diffrn_reflns_av_sigmaI/netI 0.0478
_diffrn_reflns_limit_h_max 21
_diffrn_reflns_limit_h_min -19
_diffrn_reflns_limit_k_max 4
_diffrn_reflns_limit_k_min -8
_diffrn_reflns_limit_l_max 12
_diffrn_reflns_limit_l_min -29
_diffrn_reflns_number 5091
_diffrn_reflns_theta_full 25.02
_diffrn_reflns_theta_max 25.02
_diffrn_reflns_theta_min 1.64
_diffrn_standards_decay_% 0
_diffrn_standards_interval_count 0
_diffrn_standards_interval_time 0
_diffrn_standards_number 0
_exptl_absorpt_coefficient_mu 0.625
_exptl_absorpt_correction_T_max 0.875
_exptl_absorpt_correction_T_min 0.779
_exptl_absorpt_correction_type multi-scan
_exptl_absorpt_process_details '(SADABS; Bruker, 2001)'
_exptl_crystal_colour red
_exptl_crystal_density_diffrn 1.462
_exptl_crystal_density_method 'not measured'
_exptl_crystal_description block
_exptl_crystal_F_000 1420
_exptl_crystal_size_max 0.42
_exptl_crystal_size_mid 0.28
_exptl_crystal_size_min 0.22
_refine_diff_density_max 0.398
_refine_diff_density_min -0.579
_refine_ls_abs_structure_details 'Flack (1983), with how many Friedel pairs?'
_refine_ls_abs_structure_Flack 0.65(4)
_refine_ls_extinction_method none
_refine_ls_goodness_of_fit_ref 0.998
_refine_ls_hydrogen_treatment mixed
_refine_ls_matrix_type full
_refine_ls_number_parameters 456
_refine_ls_number_reflns 3167
_refine_ls_number_restraints 26
_refine_ls_restrained_S_all 0.995
_refine_ls_R_factor_all 0.0475
_refine_ls_R_factor_gt 0.0430
_refine_ls_shift/su_max 0.000
_refine_ls_shift/su_mean 0.000
_refine_ls_structure_factor_coef Fsqd
_refine_ls_weighting_details 'calc w = 1/[\s^2^(Fo^2^)+(0.104P)^2^+1.0603P] where P=(Fo^2^+2Fc^2^)/3'
_refine_ls_weighting_scheme calc
_refine_ls_wR_factor_gt 0.1226
_refine_ls_wR_factor_ref 0.1293
_reflns_number_gt 2936
_reflns_number_total 3167
_reflns_threshold_expression I>2\s(I)
_cod_data_source_file hb2544.cif
_cod_data_source_block I
_cod_original_sg_symbol_H-M 'C c'
_cod_database_code 2215514
_cod_database_fobs_code 2215514

loop_
_symmetry_equiv_pos_as_xyz
'x, y, z'
'x, -y, z+1/2'
'x+1/2, y+1/2, z'
'x+1/2, -y+1/2, z+1/2'

loop_
_atom_site_type_symbol
_atom_site_label
_atom_site_fract_x
_atom_site_fract_y
_atom_site_fract_z
_atom_site_U_iso_or_equiv
_atom_site_adp_type
_atom_site_calc_flag
_atom_site_refinement_flags
_atom_site_occupancy
Co Co1 0.67783(8) 0.76266(9) 0.87717(6) 0.0355(2) Uani d . 1
C C1 0.6043(3) 0.8586(8) 0.9833(2) 0.0364(12) Uani d . 1
H H1 0.5597 0.8604 0.9591 0.044 Uiso calc R 1
C C2 0.7306(3) 0.8503(9) 0.9992(2) 0.0437(14) Uani d . 1
H H2 0.7757 0.8458 0.9864 0.052 Uiso calc R 1
C C3 0.7327(3) 0.8594(8) 1.0542(2) 0.0395(13) Uani d . 1
H H3 0.7782 0.8620 1.0773 0.047 Uiso calc R 1
C C4 0.6013(3) 0.8673(9) 1.0380(2) 0.0389(13) Uani d . 1
H H4 0.5556 0.8749 1.0499 0.047 Uiso calc R 1
C C5 0.6670(3) 0.8644(6) 1.0746(2) 0.0265(10) Uani d . 1
C C6 0.6670(3) 0.8625(7) 1.1340(2) 0.0277(11) Uani d . 1
C C7 0.6017(3) 0.8496(9) 1.1560(2) 0.0444(14) Uani d . 1
H H7 0.5557 0.8446 1.1335 0.053 Uiso calc R 1
C C8 0.7334(3) 0.8700(10) 1.1714(2) 0.0467(14) Uani d . 1
H H8 0.7790 0.8794 1.1594 0.056 Uiso calc R 1
C C9 0.7313(4) 0.8637(9) 1.2261(2) 0.0461(14) Uani d . 1
H H9 0.7763 0.8682 1.2498 0.055 Uiso calc R 1
C C10 0.6052(4) 0.8443(10) 1.2112(3) 0.0553(17) Uani d . 1
H H10 0.5605 0.8351 1.2245 0.066 Uiso calc R 1
C C11 0.6226(3) 0.6744(10) 0.7540(2) 0.0452(14) Uani d . 1
H H11 0.5770 0.6870 0.7658 0.054 Uiso calc R 1
C C12 0.7481(4) 0.6476(10) 0.7726(2) 0.0481(15) Uani d . 1
H H12 0.7920 0.6429 0.7974 0.058 Uiso calc R 1
C C13 0.7532(3) 0.6281(10) 0.7186(2) 0.0459(14) Uani d . 1
H H13 0.7994 0.6063 0.7083 0.055 Uiso calc R 1
C C14 0.6228(3) 0.6587(9) 0.6993(2) 0.0430(14) Uani d . 1
H H14 0.5777 0.6599 0.6757 0.052 Uiso calc R 1
C C15 0.6886(3) 0.6411(6) 0.6791(2) 0.0261(10) Uani d . 1
C C16 0.6920(3) 0.6373(6) 0.62062(19) 0.0272(11) Uani d . 1
C C17 0.6269(3) 0.6348(8) 0.5828(2) 0.0359(12) Uani d . 1
H H17 0.5804 0.6339 0.5937 0.043 Uiso calc R 1
C C18 0.7592(3) 0.6372(8) 0.6013(2) 0.0388(12) Uani d . 1
H H18 0.8043 0.6375 0.6249 0.047 Uiso calc R 1
C C19 0.7576(4) 0.6368(8) 0.5461(2) 0.0429(13) Uani d . 1
H H19 0.8031 0.6383 0.5337 0.051 Uiso calc R 1
C C20 0.6327(3) 0.6335(8) 0.5279(2) 0.0379(12) Uani d . 1
H H20 0.5889 0.6318 0.5029 0.045 Uiso calc R 1
C C21 0.4269(3) 0.8255(8) 0.6808(2) 0.0369(12) Uani d . 1
C C22 0.4210(3) 0.9008(7) 0.4797(2) 0.0329(10) Uani d . 1
C C23 0.4286(6) 0.7341(6) 0.6267(4) 0.0317(8) Uani d . 1
C C24 0.4309(3) 0.5329(7) 0.6202(2) 0.0372(11) Uani d . 1
H H24 0.4319 0.4520 0.6500 0.045 Uiso calc R 1
C C25 0.4317(3) 0.4511(7) 0.5695(2) 0.0381(11) Uani d . 1
H H25 0.4338 0.3163 0.5658 0.046 Uiso calc R 1
C C26 0.4295(3) 0.5684(7) 0.5248(2) 0.0371(11) Uani d . 1
H H26 0.4301 0.5125 0.4911 0.044 Uiso calc R 1
C C27 0.4265(4) 0.7722(7) 0.5299(3) 0.0321(14) Uani d . 1
N N1 0.6684(2) 0.8477(6) 0.96340(16) 0.0301(10) Uani d . 1
N N2 0.6678(3) 0.8514(6) 1.24685(19) 0.0403(11) Uani d . 1
N N3 0.6852(2) 0.6725(6) 0.79132(17) 0.0325(10) Uani d . 1
N N4 0.6963(3) 0.6345(6) 0.50961(18) 0.0367(11) Uani d . 1
N N5 0.4265(3) 0.8515(7) 0.5801(2) 0.0432(11) Uani d . 1
O O1 0.7932(2) 0.8702(5) 0.88665(16) 0.0386(9) Uani d D 1
O O2 0.6401(3) 1.0475(5) 0.84774(15) 0.0448(10) Uani d D 1
O O3 0.5623(2) 0.6581(6) 0.86976(17) 0.0434(9) Uani d D 1
O O4 0.7151(2) 0.4793(6) 0.90703(17) 0.0445(9) Uani d D 1
O O5 0.8406(4) 0.2547(5) 0.8925(2) 0.0455(14) Uani d D 1
O O6 0.4356(3) 0.3084(8) 0.7615(2) 0.0700(13) Uani d D 1
O O7 0.4362(3) 0.8505(6) 0.81861(18) 0.0525(11) Uani d D 1
O O8 0.5140(4) 0.7287(7) 0.3640(3) 0.0559(16) Uani d D 1
O O9 0.4161(2) 1.0788(5) 0.48651(15) 0.0432(9) Uani d . 1
O O10 0.4189(2) 0.8175(6) 0.43492(16) 0.0446(9) Uani d . 1
O O11 0.4273(3) 0.7097(7) 0.72046(19) 0.0511(13) Uani d . 1
O O12 0.4261(2) 1.0060(6) 0.68432(16) 0.0459(9) Uani d . 1
H H1W 0.825(3) 0.793(7) 0.901(3) 0.069 Uiso d D 1
H H2W 0.804(4) 0.986(3) 0.892(3) 0.069 Uiso d D 1
H H3W 0.607(3) 1.117(9) 0.854(2) 0.069 Uiso d D 1
H H4W 0.645(4) 1.026(10) 0.8169(10) 0.069 Uiso d D 1
H H5W 0.526(3) 0.715(8) 0.853(3) 0.069 Uiso d D 1
H H6W 0.559(4) 0.5395(18) 0.870(3) 0.069 Uiso d D 1
H H7W 0.745(3) 0.416(8) 0.893(3) 0.069 Uiso d D 1
H H8W 0.702(4) 0.419(8) 0.932(2) 0.069 Uiso d D 1
H H9W 0.859(4) 0.280(10) 0.9234(10) 0.069 Uiso d D 1
H H10W 0.867(4) 0.278(11) 0.870(2) 0.069 Uiso d D 1
H H11W 0.415(4) 0.262(8) 0.7327(16) 0.069 Uiso d D 1
H H13W 0.458(4) 0.956(5) 0.823(2) 0.069 Uiso d D 1
H H14W 0.431(5) 0.813(9) 0.7873(10) 0.069 Uiso d D 1
H H15W 0.492(4) 0.739(10) 0.3897(19) 0.069 Uiso d D 1
H H16W 0.487(3) 0.724(11) 0.3347(14) 0.069 Uiso d D 1
H H12W 0.425(4) 0.422(4) 0.767(3) 0.069 Uiso d D 1

loop_
_atom_site_aniso_label
_atom_site_aniso_U_11
_atom_site_aniso_U_22
_atom_site_aniso_U_33
_atom_site_aniso_U_12
_atom_site_aniso_U_13
_atom_site_aniso_U_23
Co1 0.0370(3) 0.0440(3) 0.0255(3) 0.0009(3) 0.0054(2) 0.0012(3)
C1 0.028(3) 0.057(3) 0.023(3) 0.008(2) 0.001(2) -0.005(2)
C2 0.032(3) 0.070(4) 0.030(3) -0.007(3) 0.007(2) -0.007(3)
C3 0.027(3) 0.068(3) 0.022(3) -0.007(3) 0.001(2) -0.006(2)
C4 0.030(3) 0.066(3) 0.020(3) 0.003(3) 0.003(2) -0.003(2)
C5 0.034(3) 0.027(2) 0.019(2) 0.0008(19) 0.004(2) -0.0007(18)
C6 0.031(3) 0.029(2) 0.025(3) 0.002(2) 0.009(2) -0.0010(18)
C7 0.031(3) 0.071(4) 0.031(3) -0.005(3) 0.006(2) -0.005(3)
C8 0.034(3) 0.073(4) 0.034(3) 0.002(3) 0.008(3) 0.000(3)
C9 0.044(3) 0.070(3) 0.025(3) 0.003(3) 0.006(3) 0.002(3)
C10 0.054(4) 0.083(4) 0.034(3) -0.008(3) 0.021(3) -0.007(3)
C11 0.028(3) 0.084(4) 0.025(3) -0.005(3) 0.010(2) -0.007(3)
C12 0.038(3) 0.076(4) 0.028(3) 0.014(3) 0.000(3) -0.004(3)
C13 0.029(3) 0.079(4) 0.032(3) 0.008(3) 0.010(2) -0.010(3)
C14 0.023(3) 0.077(4) 0.027(3) -0.001(3) -0.002(2) -0.006(3)
C15 0.028(3) 0.028(2) 0.022(3) 0.0014(19) 0.005(2) 0.0001(18)
C16 0.032(3) 0.025(2) 0.023(3) 0.0024(19) 0.002(2) -0.0028(18)
C17 0.033(3) 0.057(3) 0.018(3) 0.000(2) 0.005(2) -0.003(2)
C18 0.035(3) 0.055(3) 0.028(3) 0.003(2) 0.009(2) -0.003(2)
C19 0.043(3) 0.055(3) 0.033(3) 0.001(3) 0.015(3) 0.000(2)
C20 0.037(3) 0.047(3) 0.026(3) -0.004(2) -0.006(2) -0.003(2)
C21 0.028(3) 0.045(3) 0.036(3) 0.006(2) 0.003(2) -0.002(2)
C22 0.027(2) 0.041(2) 0.031(2) -0.003(2) 0.0067(19) -0.005(2)
C23 0.0186(16) 0.042(2) 0.033(2) 0.002(2) -0.0011(14) 0.002(2)
C24 0.032(2) 0.041(2) 0.036(3) 0.002(2) 0.000(2) 0.002(2)
C25 0.037(3) 0.029(2) 0.046(3) 0.004(2) 0.001(2) -0.002(2)
C26 0.035(3) 0.041(3) 0.034(3) -0.001(2) 0.001(2) -0.011(2)
C27 0.024(3) 0.036(3) 0.037(3) 0.000(2) 0.005(2) -0.007(2)
N1 0.031(2) 0.037(2) 0.021(2) -0.0023(18) 0.0028(19) -0.0010(17)
N2 0.053(3) 0.042(2) 0.026(2) -0.005(2) 0.010(2) -0.004(2)
N3 0.034(2) 0.040(2) 0.024(2) 0.0030(19) 0.0038(19) -0.0017(18)
N4 0.049(3) 0.041(2) 0.021(2) 0.003(2) 0.009(2) -0.0004(18)
N5 0.033(2) 0.050(3) 0.046(3) 0.003(2) 0.005(2) -0.002(2)
O1 0.035(2) 0.0408(17) 0.039(2) -0.0036(16) 0.0040(17) 0.0008(16)
O2 0.066(3) 0.044(2) 0.0266(19) 0.0210(19) 0.0154(18) 0.0088(17)
O3 0.034(2) 0.050(2) 0.045(2) -0.0060(18) 0.0060(18) -0.0033(19)
O4 0.057(3) 0.045(2) 0.036(2) 0.0186(18) 0.0198(18) 0.0104(17)
O5 0.047(3) 0.051(3) 0.040(3) -0.0054(17) 0.008(3) -0.0061(17)
O6 0.087(4) 0.077(3) 0.045(3) -0.010(3) 0.009(2) -0.014(2)
O7 0.066(3) 0.049(2) 0.043(3) -0.008(2) 0.012(2) -0.0047(19)
O8 0.056(4) 0.063(3) 0.055(4) -0.009(2) 0.028(3) -0.015(2)
O9 0.055(2) 0.0404(19) 0.0336(19) 0.0007(17) 0.0046(17) -0.0005(16)
O10 0.049(2) 0.055(2) 0.031(2) -0.005(2) 0.0108(18) -0.0114(18)
O11 0.067(4) 0.061(2) 0.025(2) 0.005(3) 0.006(2) 0.003(2)
O12 0.054(2) 0.048(2) 0.035(2) 0.0018(18) 0.0044(17) -0.0097(17)

loop_
_atom_type_symbol
_atom_type_description
_atom_type_scat_dispersion_real
_atom_type_scat_dispersion_imag
_atom_type_scat_source
C C 0.0033 0.0016 'International Tables Vol C Tables 4.2.6.8 and 6.1.1.4'
H H 0.0000 0.0000 'International Tables Vol C Tables 4.2.6.8 and 6.1.1.4'
Co Co 0.3494 0.9721 'International Tables Vol C Tables 4.2.6.8 and 6.1.1.4'
N N 0.0061 0.0033 'International Tables Vol C Tables 4.2.6.8 and 6.1.1.4'
O O 0.0106 0.0060 'International Tables Vol C Tables 4.2.6.8 and 6.1.1.4'

loop_
_geom_angle_atom_site_label_1
_geom_angle_atom_site_label_2
_geom_angle_atom_site_label_3
_geom_angle
O4 Co1 O2 179.6(2)
O4 Co1 O3 88.71(17)
O2 Co1 O3 91.11(18)
O4 Co1 O1 91.40(17)
O2 Co1 O1 88.77(17)
O3 Co1 O1 178.5(2)
O4 Co1 N1 88.11(16)
O2 Co1 N1 91.48(15)
O3 Co1 N1 86.82(17)
O1 Co1 N1 91.71(16)
O4 Co1 N3 91.27(16)
O2 Co1 N3 89.13(16)
O3 Co1 N3 91.97(17)
O1 Co1 N3 89.49(17)
N1 Co1 N3 178.66(19)
N1 C1 C4 123.2(5)
N1 C1 H1 118.4
C4 C1 H1 118.4
N1 C2 C3 124.4(6)
N1 C2 H2 117.8
C3 C2 H2 117.8
C2 C3 C5 119.4(5)
C2 C3 H3 120.3
C5 C3 H3 120.3
C5 C4 C1 119.4(5)
C5 C4 H4 120.3
C1 C4 H4 120.3
C3 C5 C4 117.3(5)
C3 C5 C6 121.0(5)
C4 C5 C6 121.7(5)
C7 C6 C8 115.5(5)
C7 C6 C5 122.5(5)
C8 C6 C5 121.9(5)
C10 C7 C6 120.0(6)
C10 C7 H7 120.0
C6 C7 H7 120.0
C9 C8 C6 120.3(6)
C9 C8 H8 119.9
C6 C8 H8 119.8
N2 C9 C8 123.6(6)
N2 C9 H9 118.2
C8 C9 H9 118.2
N2 C10 C7 124.8(6)
N2 C10 H10 117.6
C7 C10 H10 117.6
N3 C11 C14 123.6(5)
N3 C11 H11 118.2
C14 C11 H11 118.2
N3 C12 C13 124.4(5)
N3 C12 H12 117.8
C13 C12 H12 117.8
C12 C13 C15 120.2(5)
C12 C13 H13 119.9
C15 C13 H13 119.9
C11 C14 C15 121.2(5)
C11 C14 H14 119.4
C15 C14 H14 119.4
C14 C15 C13 114.7(5)
C14 C15 C16 123.1(4)
C13 C15 C16 122.2(5)
C18 C16 C17 117.4(5)
C18 C16 C15 122.0(5)
C17 C16 C15 120.7(4)
C16 C17 C20 118.7(5)
C16 C17 H17 120.6
C20 C17 H17 120.6
C19 C18 C16 118.4(5)
C19 C18 H18 120.8
C16 C18 H18 120.8
N4 C19 C18 125.0(6)
N4 C19 H19 117.6
C18 C19 H19 117.5
N4 C20 C17 123.9(5)
N4 C20 H20 118.0
C17 C20 H20 118.0
O12 C21 O11 124.3(6)
O12 C21 C23 118.8(5)
O11 C21 C23 116.8(5)
O9 C22 O10 125.3(5)
O9 C22 C27 116.9(4)
O10 C22 C27 117.7(4)
C24 C23 N5 117.7(8)
C24 C23 C21 121.6(7)
N5 C23 C21 120.7(4)
C23 C24 C25 120.6(7)
C23 C24 H24 119.7
C25 C24 H24 119.7
C26 C25 C24 120.6(5)
C26 C25 H25 119.7
C24 C25 H25 119.7
C25 C26 C27 120.1(5)
C25 C26 H26 119.9
C27 C26 H26 119.9
N5 C27 C26 118.9(6)
N5 C27 C22 121.4(4)
C26 C27 C22 119.7(5)
C2 N1 C1 116.2(5)
C2 N1 Co1 117.5(4)
C1 N1 Co1 124.9(3)
C10 N2 C9 115.8(5)
C12 N3 C11 115.8(5)
C12 N3 Co1 124.3(4)
C11 N3 Co1 119.0(4)
C20 N4 C19 116.6(5)
C27 N5 C23 122.1(5)
Co1 O1 H1W 115(5)
Co1 O1 H2W 123(5)
H1W O1 H2W 115(3)
Co1 O2 H3W 132(5)
Co1 O2 H4W 95(5)
H3W O2 H4W 120(3)
Co1 O3 H5W 125(5)
Co1 O3 H6W 114(5)
H5W O3 H6W 114(3)
Co1 O4 H7W 122(4)
Co1 O4 H8W 127(4)
H7W O4 H8W 111(7)
H9W O5 H10W 115(7)
H11W O6 H12W 116(7)
H13W O7 H14W 112(3)
H15W O8 H16W 115(3)

loop_
_geom_bond_atom_site_label_1
_geom_bond_atom_site_label_2
_geom_bond_distance
_geom_bond_publ_flag
Co1 O4 2.151(4) y
Co1 O2 2.160(4) y
Co1 O3 2.199(4) y
Co1 O1 2.200(4) y
Co1 N1 2.279(5) y
Co1 N3 2.271(5) y
C1 N1 1.344(7) ?
C1 C4 1.388(8) ?
C1 H1 0.9300 ?
C2 N1 1.326(7) ?
C2 C3 1.377(8) ?
C2 H2 0.9300 ?
C3 C5 1.377(7) ?
C3 H3 0.9300 ?
C4 C5 1.384(7) ?
C4 H4 0.9300 ?
C5 C6 1.493(6) ?
C6 C7 1.392(8) ?
C6 C8 1.407(8) ?
C7 C10 1.380(9) ?
C7 H7 0.9300 ?
C8 C9 1.381(8) ?
C8 H8 0.9300 ?
C9 N2 1.346(8) ?
C9 H9 0.9300 ?
C10 N2 1.329(9) ?
C10 H10 0.9300 ?
C11 N3 1.351(7) ?
C11 C14 1.379(8) ?
C11 H11 0.9300 ?
C12 N3 1.317(8) ?
C12 C13 1.383(8) ?
C12 H12 0.9300 ?
C13 C15 1.413(8) ?
C13 H13 0.9300 ?
C14 C15 1.380(8) ?
C14 H14 0.9300 ?
C15 C16 1.482(7) ?
C16 C18 1.387(8) ?
C16 C17 1.393(7) ?
C17 C20 1.402(8) ?
C17 H17 0.9300 ?
C18 C19 1.384(8) ?
C18 H18 0.9300 ?
C19 N4 1.323(8) ?
C19 H19 0.9300 ?
C20 N4 1.311(8) ?
C20 H20 0.9300 ?
C21 O12 1.241(7) ?
C21 O11 1.274(8) ?
C21 C23 1.503(11) ?
C22 O9 1.237(6) ?
C22 O10 1.258(6) ?
C22 C27 1.529(8) ?
C23 C24 1.390(7) ?
C23 N5 1.416(10) ?
C24 C25 1.397(8) ?
C24 H24 0.9300 ?
C25 C26 1.377(8) ?
C25 H25 0.9300 ?
C26 C27 1.405(7) ?
C26 H26 0.9300 ?
C27 N5 1.375(8) ?
O1 H1W 0.82(6) ?
O1 H2W 0.82(3) ?
O2 H3W 0.80(6) ?
O2 H4W 0.81(3) ?
O3 H5W 0.82(6) ?
O3 H6W 0.816(11) ?
O4 H7W 0.82(6) ?
O4 H8W 0.82(5) ?
O5 H9W 0.81(4) ?
O5 H10W 0.82(7) ?
O6 H11W 0.82(4) ?
O6 H12W 0.82(3) ?
O7 H13W 0.82(5) ?
O7 H14W 0.82(3) ?
O8 H15W 0.82(6) ?
O8 H16W 0.82(4) ?

loop_
_geom_hbond_atom_site_label_D
_geom_hbond_atom_site_label_H
_geom_hbond_atom_site_label_A
_geom_hbond_site_symmetry_A
_geom_hbond_distance_DH
_geom_hbond_distance_HA
_geom_hbond_distance_DA
_geom_hbond_angle_DHA
O1 H1W O10 4_565 0.82(6) 1.93(6) 2.728(6) 162(7)
O1 H2W O5 1_565 0.82(3) 1.96(2) 2.769(6) 169(8)
O2 H3W O8 2_575 0.80(6) 2.05(6) 2.843(8) 173(8)
O2 H4W N2 2_574 0.81(3) 2.06(4) 2.755(6) 145(7)
O3 H5W O7 . 0.82(6) 1.95(6) 2.772(6) 176(10)
O3 H6W O8 2_565 0.816(11) 2.01(3) 2.789(7) 161(6)
O4 H7W O5 . 0.82(6) 2.06(3) 2.826(7) 155(7)
O4 H8W N4 2_565 0.82(5) 2.00(3) 2.769(6) 155(7)
O5 H9W O9 4_565 0.81(4) 2.00(3) 2.777(7) 161(7)
O5 H10W O7 3_545 0.82(7) 2.01(6) 2.822(8) 176(7)
O6 H11W O12 1_545 0.82(4) 2.16(4) 2.825(6) 137(6)
O7 H14W O11 . 0.82(3) 1.82(4) 2.631(7) 174(8)
O8 H15W O10 . 0.82(6) 1.96(7) 2.746(8) 162(7)
O8 H16W O6 2_564 0.82(4) 1.94(4) 2.747(9) 172(8)
O6 H12W O11 . 0.82(3) 2.30(5) 2.933(7) 135(7)
